data_7155505
loop_
_publ_author_name
'Ramakrishna, Kankanala'
'Sivasankar, Chinnappan'

_publ_section_title
;
 Iridium catalyzed acceptor/acceptor carbene insertion into N-H bonds in
 water.
;
_journal_issue 11
_journal_name_full 'Organic &amp; biomolecular chemistry'
_journal_page_first 2392
_journal_page_last 2396
_journal_paper_doi 10.1039/c7ob00177k
_journal_volume 15
_journal_year 2017
_chemical_formula_moiety 'C11 H12 N2 O6'
_chemical_formula_sum 'C11 H12 N2 O6'
_chemical_formula_weight 268.23
_chemical_name_systematic 'dimethyl 2-((4-nitrophenyl)amino)malonate'
_space_group_crystal_system monoclinic
_space_group_IT_number 14
_space_group_name_Hall '-P 2yab'
_space_group_name_H-M_alt 'P 1 21/a 1'
_symmetry_space_group_name_Hall '-P 2yab'
_symmetry_space_group_name_H-M 'P 1 21/a 1'
_atom_sites_solution_hydrogens geom
_atom_sites_solution_primary direct
_audit_creation_date 2016-10-28
_audit_creation_method
;
Olex2 1.2
(compiled 2013.11.15 svn.r2834 for OlexSys, GUI svn.r4720)
;
_audit_update_record
;
2016-10-28 deposited with the CCDC.
2017-02-21 downloaded from the CCDC.
;
_cell_angle_alpha 90
_cell_angle_beta 102.539(5)
_cell_angle_gamma 90
_cell_formula_units_Z 4
_cell_length_a 7.8685(4)
_cell_length_b 15.9375(7)
_cell_length_c 10.1120(4)
_cell_measurement_reflns_used 2084
_cell_measurement_temperature 295(2)
_cell_measurement_theta_max 29.0078
_cell_measurement_theta_min 4.3142
_cell_volume 1237.84(10)
_computing_cell_refinement
;
CrysAlisPro, Agilent Technologies,
Version 1.171.36.21 (release 14-08-2012 CrysAlis171 .NET)
(compiled Sep 14 2012,17:21:16)
;
_computing_data_collection
;
CrysAlisPro, Agilent Technologies,
Version 1.171.36.21 (release 14-08-2012 CrysAlis171 .NET)
(compiled Sep 14 2012,17:21:16)
;
_computing_data_reduction
;
CrysAlisPro, Agilent Technologies,
Version 1.171.36.21 (release 14-08-2012 CrysAlis171 .NET)
(compiled Sep 14 2012,17:21:16)
;
_computing_molecular_graphics 'Olex2 (Dolomanov et al., 2009)'
_computing_publication_material 'Olex2 (Dolomanov et al., 2009)'
_computing_structure_refinement 'ShelXL (Sheldrick, 2008)'
_computing_structure_solution 'ShelXS (Sheldrick, 2008)'
_diffrn_ambient_temperature 295(2)
_diffrn_detector_area_resol_mean 15.9821
_diffrn_measured_fraction_theta_full 0.992
_diffrn_measured_fraction_theta_max 0.859
_diffrn_measurement_details
;
#__ type_ start__ end____ width___ exp.time_
  1 omega  -16.00   23.00   1.0000    8.0000
omega____ theta____ kappa____ phi______ frames
    -      -17.4178  -99.0000  -90.0000 39

#__ type_ start__ end____ width___ exp.time_
  2 omega  -12.00   15.00   1.0000    8.0000
omega____ theta____ kappa____ phi______ frames
    -      -17.4178   57.0000   30.0000 27

#__ type_ start__ end____ width___ exp.time_
  3 omega   -8.00   18.00   1.0000    8.0000
omega____ theta____ kappa____ phi______ frames
    -      -17.4178  -99.0000   90.0000 26

#__ type_ start__ end____ width___ exp.time_
  4 omega  -25.00   22.00   1.0000    8.0000
omega____ theta____ kappa____ phi______ frames
    -      -17.4178  -99.0000  150.0000 47

#__ type_ start__ end____ width___ exp.time_
  5 omega  -61.00   41.00   1.0000    8.0000
omega____ theta____ kappa____ phi______ frames
    -      -17.4178   19.0000  -60.0000 102

#__ type_ start__ end____ width___ exp.time_
  6 omega  -65.00  -39.00   1.0000    8.0000
omega____ theta____ kappa____ phi______ frames
    -      -17.4178  -57.0000  150.0000 26

#__ type_ start__ end____ width___ exp.time_
  7 omega   12.00   66.00   1.0000    8.0000
omega____ theta____ kappa____ phi______ frames
    -       19.2147   57.0000  120.0000 54
;
_diffrn_measurement_device_type 'Xcalibur, Eos'
_diffrn_measurement_method '\w scans'
_diffrn_orient_matrix_UB_11 0.0030076000
_diffrn_orient_matrix_UB_12 0.0434590000
_diffrn_orient_matrix_UB_13 0.0154941000
_diffrn_orient_matrix_UB_21 -0.0775731000
_diffrn_orient_matrix_UB_22 -0.0039953000
_diffrn_orient_matrix_UB_23 0.0244430000
_diffrn_orient_matrix_UB_31 0.0500191000
_diffrn_orient_matrix_UB_32 -0.0087637000
_diffrn_orient_matrix_UB_33 0.0657538000
_diffrn_radiation_monochromator graphite
_diffrn_radiation_type MoK\a
_diffrn_radiation_wavelength 0.71073
_diffrn_reflns_av_R_equivalents 0.0213
_diffrn_reflns_av_unetI/netI 0.0254
_diffrn_reflns_Laue_measured_fraction_full 0.992
_diffrn_reflns_Laue_measured_fraction_max 0.859
_diffrn_reflns_limit_h_max 10
_diffrn_reflns_limit_h_min -8
_diffrn_reflns_limit_k_max 21
_diffrn_reflns_limit_k_min -19
_diffrn_reflns_limit_l_max 13
_diffrn_reflns_limit_l_min -13
_diffrn_reflns_number 7603
_diffrn_reflns_point_group_measured_fraction_full 0.992
_diffrn_reflns_point_group_measured_fraction_max 0.859
_diffrn_reflns_theta_full 25.242
_diffrn_reflns_theta_max 29.072
_diffrn_reflns_theta_min 4.323
_diffrn_source 'Enhance (Mo) X-ray Source'
_exptl_absorpt_coefficient_mu 0.119
_exptl_absorpt_correction_T_max 1.00000
_exptl_absorpt_correction_T_min 0.94730
_exptl_absorpt_correction_type multi-scan
_exptl_absorpt_process_details
;
CrysAlisPro, Agilent Technologies,
Version 1.171.36.21 (release 14-08-2012 CrysAlis171 .NET)
(compiled Sep 14 2012,17:21:16)
Empirical absorption correction using spherical harmonics,
 implemented in SCALE3 ABSPACK scaling algorithm.
;
_exptl_crystal_colour colourless
_exptl_crystal_colour_primary colourless
_exptl_crystal_density_diffrn 1.439
_exptl_crystal_description block
_exptl_crystal_F_000 560
_exptl_crystal_recrystallization_method 'Re-crystallisation from solvent: Ethyl Acetate'
_exptl_crystal_size_max 0.55
_exptl_crystal_size_mid 0.35
_exptl_crystal_size_min 0.15
_refine_diff_density_max 0.408
_refine_diff_density_min -0.359
_refine_diff_density_rms 0.040
_refine_ls_extinction_method none
_refine_ls_goodness_of_fit_ref 1.038
_refine_ls_hydrogen_treatment mixed
_refine_ls_matrix_type full
_refine_ls_number_parameters 174
_refine_ls_number_reflns 2846
_refine_ls_number_restraints 0
_refine_ls_restrained_S_all 1.038
_refine_ls_R_factor_all 0.0665
_refine_ls_R_factor_gt 0.0470
_refine_ls_shift/su_max 0.000
_refine_ls_shift/su_mean 0.000
_refine_ls_structure_factor_coef Fsqd
_refine_ls_weighting_details 'w=1/[\s^2^(Fo^2^)+(0.0624P)^2^+0.4067P] where P=(Fo^2^+2Fc^2^)/3'
_refine_ls_weighting_scheme calc
_refine_ls_wR_factor_gt 0.1224
_refine_ls_wR_factor_ref 0.1374
_reflns_Friedel_coverage 0.000
_reflns_number_gt 2138
_reflns_number_total 2846
_reflns_threshold_expression 'I > 2\s(I)'
_cod_data_source_file c7ob00177k2.cif
_cod_data_source_block cs-rk-nw59-g
_cod_depositor_comments 'Adding full bibliography for 7155505.cif.'
_cod_original_cell_volume 1237.83(10)
_cod_database_code 7155505
_chemical_oxdiff_formula 'C20 H25 O2 N1'
_chemical_oxdiff_usercomment 'COLOURLESS BLOCK, 295K, 0.55 0.35 0.15'
_shelx_space_group_comment
;
The symmetry employed for this shelxl refinement is uniquely defined
by the following loop, which should always be used as a source of
symmetry information in preference to the above space-group names.
They are only intended as comments.
;
_reflns_odcompleteness_completeness 99.09
_reflns_odcompleteness_iscentric 1
_reflns_odcompleteness_theta 26.32
_olex2_refinement_description
;
1. Fixed Uiso
 At 1.2 times of:
  All C(H) groups, All N(H) groups
 At 1.5 times of:
  All C(H,H,H) groups
2.a Ternary CH refined with riding coordinates:
 C6(H6)
2.b Aromatic/amide H refined with riding coordinates:
 N4(H4), C12(H12), C13(H13), C14(H14), C15(H15)
2.c Idealised Me refined as rotating group:
 C18(H18A,H18B,H18C), C19(H19A,H19B,H19C)
;
_shelx_shelxl_version_number 2014/7

loop_
_space_group_symop_operation_xyz
'x, y, z'
'-x+1/2, y+1/2, -z'
'-x, -y, -z'
'x-1/2, -y-1/2, z'

loop_
_atom_site_label
_atom_site_type_symbol
_atom_site_fract_x
_atom_site_fract_y
_atom_site_fract_z
_atom_site_U_iso_or_equiv
_atom_site_adp_type
_atom_site_occupancy
_atom_site_site_symmetry_order
_atom_site_calc_flag
_atom_site_refinement_flags_posn
O1 O 0.40350(18) 0.09776(8) 0.95139(13) 0.0494(4) Uani 1 1 d .
O2 O 0.17180(17) 0.16699(8) 0.83397(14) 0.0519(4) Uani 1 1 d .
O3 O -0.10542(16) 0.04103(8) 0.75243(14) 0.0501(4) Uani 1 1 d .
N4 N 0.32571(18) -0.04017(8) 0.79201(14) 0.0379(3) Uani 1 1 d .
H4 H 0.4213 -0.0355 0.8518 0.045 Uiso 1 1 calc R
C5 C 0.2961(2) -0.11065(10) 0.71049(16) 0.0341(4) Uani 1 1 d .
C6 C 0.1976(2) 0.02543(10) 0.77744(16) 0.0344(4) Uani 1 1 d .
H6 H 0.1711 0.0439 0.6827 0.041 Uiso 1 1 calc R
O7 O 0.01910(19) -0.06547(9) 0.88377(14) 0.0548(4) Uani 1 1 d .
C8 C 0.2717(2) 0.09986(10) 0.86589(17) 0.0359(4) Uani 1 1 d .
C9 C 0.2324(2) -0.25450(10) 0.55518(17) 0.0390(4) Uani 1 1 d .
N10 N 0.1904(2) -0.33088(10) 0.47633(16) 0.0498(4) Uani 1 1 d .
C11 C 0.0272(2) -0.00576(10) 0.81311(16) 0.0371(4) Uani 1 1 d .
C12 C 0.3750(2) -0.18651(11) 0.75793(17) 0.0424(4) Uani 1 1 d .
H12 H 0.4508 -0.1884 0.8424 0.051 Uiso 1 1 calc R
C13 C 0.1598(3) -0.17967(11) 0.50218(17) 0.0461(5) Uani 1 1 d .
H13 H 0.0905 -0.1777 0.4151 0.055 Uiso 1 1 calc R
C14 C 0.1912(3) -0.10819(11) 0.57945(18) 0.0468(5) Uani 1 1 d .
H14 H 0.1423 -0.0576 0.5444 0.056 Uiso 1 1 calc R
C15 C 0.3425(3) -0.25828(11) 0.68183(18) 0.0459(5) Uani 1 1 d .
H15 H 0.3939 -0.3088 0.7149 0.055 Uiso 1 1 calc R
O16 O 0.2585(3) -0.39691(9) 0.52272(16) 0.0738(5) Uani 1 1 d .
O17 O 0.0896(2) -0.32682(10) 0.36546(15) 0.0715(5) Uani 1 1 d .
C18 C -0.2751(3) 0.01985(16) 0.7778(3) 0.0639(6) Uani 1 1 d .
H18A H -0.3637 0.0505 0.7164 0.096 Uiso 1 1 calc GR
H18B H -0.2785 0.0343 0.8693 0.096 Uiso 1 1 calc GR
H18C H -0.2954 -0.0392 0.7643 0.096 Uiso 1 1 calc GR
C19 C 0.2323(3) 0.24377(13) 0.9056(3) 0.0703(7) Uani 1 1 d .
H19A H 0.1495 0.2878 0.8758 0.105 Uiso 1 1 calc GR
H19B H 0.3428 0.2592 0.8872 0.105 Uiso 1 1 calc GR
H19C H 0.2447 0.2352 1.0012 0.105 Uiso 1 1 calc GR

loop_
_atom_site_aniso_label
_atom_site_aniso_U_11
_atom_site_aniso_U_22
_atom_site_aniso_U_33
_atom_site_aniso_U_23
_atom_site_aniso_U_13
_atom_site_aniso_U_12
O1 0.0486(8) 0.0404(7) 0.0499(7) -0.0078(5) -0.0100(6) 0.0039(6)
O2 0.0409(7) 0.0343(7) 0.0735(9) -0.0118(6) -0.0031(6) 0.0073(6)
O3 0.0329(7) 0.0515(8) 0.0627(8) 0.0116(6) 0.0031(6) 0.0023(6)
N4 0.0330(7) 0.0345(7) 0.0411(7) -0.0072(6) -0.0033(6) 0.0042(6)
C5 0.0323(8) 0.0324(8) 0.0367(8) -0.0029(6) 0.0057(6) 0.0005(7)
C6 0.0333(8) 0.0313(8) 0.0357(8) -0.0013(6) 0.0014(6) 0.0020(7)
O7 0.0559(8) 0.0463(7) 0.0620(8) 0.0136(6) 0.0123(7) -0.0027(7)
C8 0.0349(8) 0.0311(8) 0.0405(8) -0.0020(6) 0.0052(7) 0.0010(7)
C9 0.0435(10) 0.0341(8) 0.0397(8) -0.0078(7) 0.0094(7) -0.0004(7)
N10 0.0618(11) 0.0395(8) 0.0487(9) -0.0112(7) 0.0133(8) -0.0017(8)
C11 0.0379(9) 0.0342(8) 0.0365(8) -0.0029(7) 0.0019(7) 0.0001(7)
C12 0.0459(10) 0.0395(9) 0.0367(8) -0.0016(7) -0.0021(7) 0.0085(8)
C13 0.0549(11) 0.0416(10) 0.0356(8) -0.0052(7) -0.0036(8) 0.0051(9)
C14 0.0585(12) 0.0335(9) 0.0415(9) -0.0004(7) -0.0041(8) 0.0094(8)
C15 0.0557(12) 0.0340(9) 0.0446(9) -0.0008(7) 0.0038(8) 0.0109(8)
O16 0.1115(14) 0.0352(7) 0.0703(10) -0.0097(7) 0.0103(9) 0.0092(9)
O17 0.0844(12) 0.0623(10) 0.0574(9) -0.0239(7) -0.0072(8) -0.0022(9)
C18 0.0353(10) 0.0726(15) 0.0839(15) 0.0034(12) 0.0130(10) -0.0017(10)
C19 0.0544(13) 0.0396(11) 0.1082(19) -0.0276(11) -0.0016(12) 0.0072(10)

loop_
_atom_type_symbol
_atom_type_description
_atom_type_scat_dispersion_real
_atom_type_scat_dispersion_imag
_atom_type_scat_source
C C 0.0033 0.0016 'International Tables Vol C Tables 4.2.6.8 and 6.1.1.4'
H H 0.0000 0.0000 'International Tables Vol C Tables 4.2.6.8 and 6.1.1.4'
N N 0.0061 0.0033 'International Tables Vol C Tables 4.2.6.8 and 6.1.1.4'
O O 0.0106 0.0060 'International Tables Vol C Tables 4.2.6.8 and 6.1.1.4'

loop_
_geom_angle_atom_site_label_1
_geom_angle_atom_site_label_2
_geom_angle_atom_site_label_3
_geom_angle
C8 O2 C19 116.56(15)
C11 O3 C18 116.79(15)
C5 N4 H4 119.8
C5 N4 C6 120.40(13)
C6 N4 H4 119.8
N4 C5 C12 119.61(14)
N4 C5 C14 121.96(15)
C12 C5 C14 118.42(15)
N4 C6 H6 108.3
N4 C6 C8 109.60(13)
N4 C6 C11 111.54(13)
C8 C6 H6 108.3
C8 C6 C11 110.77(13)
C11 C6 H6 108.3
O1 C8 O2 124.96(15)
O1 C8 C6 124.27(15)
O2 C8 C6 110.76(14)
C13 C9 N10 119.04(15)
C13 C9 C15 121.38(16)
C15 C9 N10 119.57(16)
O16 N10 C9 118.71(16)
O17 N10 C9 118.82(16)
O17 N10 O16 122.46(16)
O3 C11 C6 110.38(14)
O7 C11 O3 125.86(17)
O7 C11 C6 123.74(16)
C5 C12 H12 119.5
C15 C12 C5 120.99(15)
C15 C12 H12 119.5
C9 C13 H13 120.4
C14 C13 C9 119.22(16)
C14 C13 H13 120.4
C5 C14 H14 119.6
C13 C14 C5 120.73(16)
C13 C14 H14 119.6
C9 C15 H15 120.5
C12 C15 C9 119.10(16)
C12 C15 H15 120.5
O3 C18 H18A 109.5
O3 C18 H18B 109.5
O3 C18 H18C 109.5
H18A C18 H18B 109.5
H18A C18 H18C 109.5
H18B C18 H18C 109.5
O2 C19 H19A 109.5
O2 C19 H19B 109.5
O2 C19 H19C 109.5
H19A C19 H19B 109.5
H19A C19 H19C 109.5
H19B C19 H19C 109.5

loop_
_geom_bond_atom_site_label_1
_geom_bond_atom_site_label_2
_geom_bond_distance
O1 C8 1.198(2)
O2 C8 1.325(2)
O2 C19 1.449(2)
O3 C11 1.320(2)
O3 C18 1.453(2)
N4 H4 0.8600
N4 C5 1.383(2)
N4 C6 1.438(2)
C5 C12 1.396(2)
C5 C14 1.401(2)
C6 H6 0.9800
C6 C8 1.523(2)
C6 C11 1.544(2)
O7 C11 1.200(2)
C9 N10 1.453(2)
C9 C13 1.379(2)
C9 C15 1.383(2)
N10 O16 1.227(2)
N10 O17 1.227(2)
C12 H12 0.9300
C12 C15 1.371(2)
C13 H13 0.9300
C13 C14 1.373(2)
C14 H14 0.9300
C15 H15 0.9300
C18 H18A 0.9600
C18 H18B 0.9600
C18 H18C 0.9600
C19 H19A 0.9600
C19 H19B 0.9600
C19 H19C 0.9600

loop_
_geom_torsion_atom_site_label_1
_geom_torsion_atom_site_label_2
_geom_torsion_atom_site_label_3
_geom_torsion_atom_site_label_4
_geom_torsion
N4 C5 C12 C15 177.25(18)
N4 C5 C14 C13 -178.05(18)
N4 C6 C8 O1 -12.1(2)
N4 C6 C8 O2 167.12(14)
N4 C6 C11 O3 -155.97(13)
N4 C6 C11 O7 22.5(2)
C5 N4 C6 C8 -172.85(14)
C5 N4 C6 C11 64.11(19)
C5 C12 C15 C9 1.3(3)
C6 N4 C5 C12 -152.45(17)
C6 N4 C5 C14 28.8(2)
C8 C6 C11 O3 81.65(16)
C8 C6 C11 O7 -99.92(19)
C9 C13 C14 C5 0.3(3)
N10 C9 C13 C14 176.33(18)
N10 C9 C15 C12 -177.08(18)
C11 C6 C8 O1 111.43(19)
C11 C6 C8 O2 -69.38(18)
C12 C5 C14 C13 3.2(3)
C13 C9 N10 O16 178.37(19)
C13 C9 N10 O17 -1.0(3)
C13 C9 C15 C12 2.3(3)
C14 C5 C12 C15 -4.0(3)
C15 C9 N10 O16 -2.2(3)
C15 C9 N10 O17 178.44(19)
C15 C9 C13 C14 -3.1(3)
C18 O3 C11 C6 -179.28(16)
C18 O3 C11 O7 2.3(3)
C19 O2 C8 O1 2.4(3)
C19 O2 C8 C6 -176.78(18)
